data_1551988
loop_
_publ_author_name
'Awal Noor'
'Germund Glatz'
'Robert Muller'
'Martin Kaupp'
'Serhiy Demeshko'
'Rhett Kempe'

_publ_section_title
;
 Carboalumination of a chromium-chromium quintuple bond
;
_journal_name_full 'Nature Chemistry'
_journal_page_first 322
_journal_page_last 325
_journal_paper_doi 10.1038/nchem.255
_journal_volume 1
_journal_year 2009
_chemical_formula_sum 'C58 H74 Cl2 Cr2 N4 O2'
_chemical_formula_weight 1034.12
_space_group_IT_number 14
_space_group_name_Hall '-P 2yn'
_space_group_name_H-M_alt 'P 1 21/n 1'
_symmetry_cell_setting monoclinic
_symmetry_space_group_name_H-M 'P 1 21/n 1'
_atom_sites_solution_hydrogens geom
_atom_sites_solution_primary direct
_atom_sites_solution_secondary difmap
_cell_angle_alpha 90.00
_cell_angle_beta 96.049(6)
_cell_angle_gamma 90.00
_cell_formula_units_Z 2
_cell_length_a 14.5030(11)
_cell_length_b 8.4300(6)
_cell_length_c 22.0250(13)
_cell_measurement_reflns_used all
_cell_measurement_temperature 133(2)
_cell_volume 2677.8(3)
_computing_cell_refinement X-AREA-STOE
_computing_data_collection X-AREA-STOE
_computing_data_reduction X-AREA-STOE
_computing_structure_refinement 'SHELXL-97 (Sheldrick, 1997)'
_computing_structure_solution SIR-97
_diffrn_ambient_temperature 133(2)
_diffrn_measured_fraction_theta_full 0.904
_diffrn_measured_fraction_theta_max 0.904
_diffrn_measurement_device_type STOE-IPDSII
_diffrn_measurement_method Omega-Scan
_diffrn_radiation_monochromator graphite
_diffrn_radiation_source 'fine-focus sealed tube'
_diffrn_radiation_type MoK\a
_diffrn_radiation_wavelength 0.71069
_diffrn_reflns_av_R_equivalents 0.1105
_diffrn_reflns_av_sigmaI/netI 0.0699
_diffrn_reflns_limit_h_max 17
_diffrn_reflns_limit_h_min -17
_diffrn_reflns_limit_k_max 9
_diffrn_reflns_limit_k_min -10
_diffrn_reflns_limit_l_max 26
_diffrn_reflns_limit_l_min -26
_diffrn_reflns_number 19000
_diffrn_reflns_theta_full 25.69
_diffrn_reflns_theta_max 25.69
_diffrn_reflns_theta_min 1.61
_exptl_absorpt_coefficient_mu 0.551
_exptl_absorpt_correction_type none
_exptl_crystal_colour green
_exptl_crystal_density_diffrn 1.283
_exptl_crystal_density_method 'not measured'
_exptl_crystal_description prism
_exptl_crystal_F_000 1096
_exptl_crystal_size_max 0.56
_exptl_crystal_size_mid 0.31
_exptl_crystal_size_min 0.18
_refine_diff_density_max 0.581
_refine_diff_density_min -0.482
_refine_diff_density_rms 0.080
_refine_ls_extinction_method none
_refine_ls_goodness_of_fit_ref 1.004
_refine_ls_hydrogen_treatment riding
_refine_ls_matrix_type full
_refine_ls_number_parameters 309
_refine_ls_number_reflns 4609
_refine_ls_number_restraints 0
_refine_ls_restrained_S_all 1.004
_refine_ls_R_factor_all 0.0665
_refine_ls_R_factor_gt 0.0524
_refine_ls_shift/su_max 0.001
_refine_ls_shift/su_mean 0.000
_refine_ls_structure_factor_coef Fsqd
_refine_ls_weighting_details 'calc w=1/[\s^2^(Fo^2^)+(0.0980P)^2^+0.0000P] where P=(Fo^2^+2Fc^2^)/3'
_refine_ls_weighting_scheme calc
_refine_ls_wR_factor_gt 0.1395
_refine_ls_wR_factor_ref 0.1464
_reflns_number_gt 3641
_reflns_number_total 4609
_reflns_threshold_expression >2sigma(I)
_cod_data_source_file nchem.255-s2.cif
_cod_data_source_block k692m
_cod_original_sg_symbol_H-M P2(1)/n
_cod_database_code 1551988
_cell_measurement_2theta_min 2.82
_cell_measurement_2theta_max 52.17

loop_
_symmetry_equiv_pos_as_xyz
'x, y, z'
'-x+1/2, y+1/2, -z+1/2'
'-x, -y, -z'
'x-1/2, -y-1/2, z-1/2'

loop_
_atom_site_label
_atom_site_type_symbol
_atom_site_fract_x
_atom_site_fract_y
_atom_site_fract_z
_atom_site_U_iso_or_equiv
_atom_site_adp_type
_atom_site_occupancy
_atom_site_symmetry_multiplicity
_atom_site_calc_flag
_atom_site_refinement_flags
_atom_site_disorder_assembly
_atom_site_disorder_group
C1 C 0.7286(2) 0.4080(4) 0.52765(12) 0.0295(6) Uani 1 1 d . . .
C2 C 0.6321(2) 0.3942(4) 0.52937(14) 0.0389(8) Uani 1 1 d . . .
H2 H 0.5903 0.4275 0.4957 0.047 Uiso 1 1 calc R . .
C3 C 0.5999(2) 0.3320(5) 0.58038(14) 0.0427(8) Uani 1 1 d . . .
H3 H 0.5350 0.3208 0.5822 0.051 Uiso 1 1 calc R . .
C4 C 0.6624(2) 0.2845(5) 0.63014(13) 0.0383(8) Uani 1 1 d . . .
H4 H 0.6402 0.2423 0.6659 0.046 Uiso 1 1 calc R . .
C5 C 0.7561(2) 0.2996(4) 0.62657(12) 0.0312(7) Uani 1 1 d . . .
C6 C 0.8244(2) 0.2624(4) 0.68071(12) 0.0320(7) Uani 1 1 d . . .
C7 C 0.8343(2) 0.1075(4) 0.70310(14) 0.0381(7) Uani 1 1 d . . .
C8 C 0.8946(3) 0.0808(5) 0.75572(16) 0.0517(10) Uani 1 1 d . . .
H8 H 0.9029 -0.0242 0.7709 0.062 Uiso 1 1 calc R . .
C9 C 0.9421(3) 0.2023(6) 0.78588(15) 0.0532(11) Uani 1 1 d . . .
H9 H 0.9815 0.1817 0.8223 0.064 Uiso 1 1 calc R . .
C10 C 0.9328(3) 0.3547(5) 0.76342(14) 0.0459(9) Uani 1 1 d . . .
H10 H 0.9673 0.4382 0.7840 0.055 Uiso 1 1 calc R . .
C11 C 0.8735(2) 0.3882(4) 0.71088(13) 0.0361(7) Uani 1 1 d . . .
C12 C 0.8620(3) 0.5560(5) 0.68978(14) 0.0418(8) Uani 1 1 d . . .
H12A H 0.8935 0.5709 0.6529 0.063 Uiso 1 1 calc R . .
H12B H 0.8892 0.6274 0.7220 0.063 Uiso 1 1 calc R . .
H12C H 0.7959 0.5799 0.6806 0.063 Uiso 1 1 calc R . .
C13 C 0.7857(3) -0.0340(5) 0.67237(16) 0.0508(9) Uani 1 1 d . . .
H13A H 0.7309 0.0017 0.6461 0.076 Uiso 1 1 calc R . .
H13B H 0.7666 -0.1066 0.7035 0.076 Uiso 1 1 calc R . .
H13C H 0.8280 -0.0890 0.6476 0.076 Uiso 1 1 calc R . .
C14 C 0.7240(2) 0.5477(4) 0.43354(11) 0.0281(6) Uani 1 1 d . . .
C15 C 0.6862(2) 0.6951(4) 0.44313(12) 0.0305(7) Uani 1 1 d . . .
C16 C 0.6343(2) 0.7709(4) 0.39441(13) 0.0321(7) Uani 1 1 d . . .
H16 H 0.6076 0.8717 0.4006 0.038 Uiso 1 1 calc R . .
C17 C 0.6214(2) 0.7014(4) 0.33747(13) 0.0345(7) Uani 1 1 d . . .
H17 H 0.5851 0.7533 0.3050 0.041 Uiso 1 1 calc R . .
C18 C 0.6611(2) 0.5575(4) 0.32785(12) 0.0343(7) Uani 1 1 d . . .
H18 H 0.6526 0.5117 0.2882 0.041 Uiso 1 1 calc R . .
C19 C 0.7138(2) 0.4759(4) 0.37475(12) 0.0309(7) Uani 1 1 d . . .
C20 C 0.7561(2) 0.3173(4) 0.36222(13) 0.0364(7) Uani 1 1 d . . .
H20 H 0.7995 0.2872 0.3987 0.044 Uiso 1 1 calc R . .
C21 C 0.6809(3) 0.1904(5) 0.35281(19) 0.0562(10) Uani 1 1 d . . .
H21A H 0.7093 0.0880 0.3449 0.084 Uiso 1 1 calc R . .
H21B H 0.6364 0.2193 0.3179 0.084 Uiso 1 1 calc R . .
H21C H 0.6486 0.1823 0.3896 0.084 Uiso 1 1 calc R . .
C22 C 0.8107(3) 0.3195(5) 0.30665(14) 0.0459(9) Uani 1 1 d . . .
H22A H 0.8369 0.2141 0.3009 0.069 Uiso 1 1 calc R . .
H22B H 0.8610 0.3974 0.3131 0.069 Uiso 1 1 calc R . .
H22C H 0.7693 0.3486 0.2703 0.069 Uiso 1 1 calc R . .
C23 C 0.9857(2) 0.0962(4) 0.58422(15) 0.0397(8) Uani 1 1 d . . .
H23A H 1.0006 0.0625 0.5433 0.048 Uiso 1 1 calc R . .
H23B H 0.9234 0.0556 0.5906 0.048 Uiso 1 1 calc R . .
C24 C 1.0576(3) 0.0337(5) 0.63323(16) 0.0465(9) Uani 1 1 d . . .
H24A H 1.0275 -0.0148 0.6670 0.056 Uiso 1 1 calc R . .
H24B H 1.0975 -0.0466 0.6162 0.056 Uiso 1 1 calc R . .
C25 C 1.1136(3) 0.1782(5) 0.65528(15) 0.0467(9) Uani 1 1 d . . .
H25A H 1.1020 0.2059 0.6975 0.056 Uiso 1 1 calc R . .
H25B H 1.1807 0.1580 0.6545 0.056 Uiso 1 1 calc R . .
C26 C 1.0821(3) 0.3088(5) 0.61225(19) 0.0539(10) Uani 1 1 d . . .
H26A H 1.0833 0.4120 0.6338 0.065 Uiso 1 1 calc R . .
H26B H 1.1221 0.3158 0.5786 0.065 Uiso 1 1 calc R . .
C27 C 0.7014(2) 0.7840(4) 0.50404(13) 0.0365(7) Uani 1 1 d . . .
H27 H 0.7386 0.7142 0.5340 0.044 Uiso 1 1 calc R . .
C28 C 0.7558(3) 0.9349(5) 0.49745(16) 0.0531(10) Uani 1 1 d . . .
H28A H 0.7650 0.9896 0.5369 0.080 Uiso 1 1 calc R . .
H28B H 0.7216 1.0042 0.4673 0.080 Uiso 1 1 calc R . .
H28C H 0.8163 0.9088 0.4839 0.080 Uiso 1 1 calc R . .
C29 C 0.6098(3) 0.8211(6) 0.52949(18) 0.0573(11) Uani 1 1 d . . .
H29A H 0.5753 0.7225 0.5337 0.086 Uiso 1 1 calc R . .
H29B H 0.5730 0.8930 0.5016 0.086 Uiso 1 1 calc R . .
H29C H 0.6224 0.8717 0.5696 0.086 Uiso 1 1 calc R . .
N1 N 0.78862(18) 0.3576(3) 0.57596(10) 0.0295(6) Uani 1 1 d . . .
N2 N 0.77588(17) 0.4641(3) 0.48265(10) 0.0291(6) Uani 1 1 d . . .
O1 O 0.98809(14) 0.2660(3) 0.58912(8) 0.0305(5) Uani 1 1 d . . .
Cl1 Cl 1.00431(5) 0.33899(9) 0.44874(3) 0.02693(19) Uani 1 1 d . . .
Cr1 Cr 0.90238(3) 0.39537(6) 0.527276(18) 0.02704(17) Uani 1 1 d . . .

loop_
_atom_site_aniso_label
_atom_site_aniso_U_11
_atom_site_aniso_U_22
_atom_site_aniso_U_33
_atom_site_aniso_U_23
_atom_site_aniso_U_13
_atom_site_aniso_U_12
C1 0.0337(17) 0.0292(19) 0.0254(13) 0.0006(11) 0.0027(11) -0.0021(12)
C2 0.0335(18) 0.046(2) 0.0364(15) 0.0049(14) -0.0002(12) 0.0003(15)
C3 0.0309(18) 0.058(3) 0.0405(17) 0.0024(15) 0.0082(13) -0.0065(16)
C4 0.041(2) 0.044(2) 0.0313(14) 0.0048(13) 0.0103(12) -0.0030(15)
C5 0.0378(18) 0.0294(19) 0.0269(13) -0.0005(11) 0.0056(11) -0.0030(13)
C6 0.0371(18) 0.036(2) 0.0240(12) 0.0027(11) 0.0092(11) 0.0015(13)
C7 0.046(2) 0.036(2) 0.0341(15) 0.0063(13) 0.0124(13) 0.0017(15)
C8 0.065(3) 0.049(3) 0.0424(18) 0.0224(16) 0.0095(16) 0.0048(19)
C9 0.053(2) 0.073(3) 0.0329(16) 0.0146(17) -0.0003(14) 0.007(2)
C10 0.043(2) 0.061(3) 0.0334(16) -0.0030(15) 0.0016(13) -0.0028(17)
C11 0.0378(18) 0.043(2) 0.0280(14) -0.0004(12) 0.0078(12) 0.0010(14)
C12 0.050(2) 0.038(2) 0.0377(16) -0.0060(13) 0.0061(13) -0.0044(16)
C13 0.063(3) 0.039(2) 0.0522(19) 0.0062(16) 0.0137(17) -0.0039(18)
C14 0.0260(15) 0.0328(19) 0.0253(12) 0.0039(11) 0.0016(10) -0.0038(12)
C15 0.0300(17) 0.031(2) 0.0305(14) -0.0010(11) 0.0034(11) -0.0060(13)
C16 0.0283(16) 0.0295(19) 0.0388(15) 0.0025(12) 0.0052(11) -0.0016(13)
C17 0.0323(17) 0.038(2) 0.0329(14) 0.0079(12) 0.0003(12) -0.0014(14)
C18 0.0386(18) 0.037(2) 0.0271(13) 0.0014(12) 0.0013(11) -0.0009(14)
C19 0.0305(17) 0.033(2) 0.0291(13) 0.0015(12) 0.0008(11) -0.0023(13)
C20 0.0426(19) 0.035(2) 0.0303(14) -0.0029(12) -0.0040(12) 0.0058(14)
C21 0.062(3) 0.037(3) 0.069(2) 0.0018(18) 0.0063(19) 0.0012(19)
C22 0.054(2) 0.047(3) 0.0363(16) -0.0064(14) 0.0029(14) 0.0083(17)
C23 0.046(2) 0.029(2) 0.0425(17) 0.0004(13) -0.0030(14) -0.0002(14)
C24 0.046(2) 0.042(2) 0.0505(19) 0.0107(16) -0.0007(15) 0.0038(16)
C25 0.045(2) 0.048(3) 0.0443(18) 0.0037(15) -0.0084(14) 0.0048(17)
C26 0.042(2) 0.042(3) 0.072(2) 0.0086(18) -0.0201(17) -0.0065(17)
C27 0.0365(18) 0.039(2) 0.0342(15) -0.0053(13) 0.0016(12) -0.0010(14)
C28 0.058(3) 0.053(3) 0.0481(19) -0.0132(17) 0.0055(16) -0.0172(19)
C29 0.045(2) 0.075(3) 0.054(2) -0.030(2) 0.0129(16) -0.009(2)
N1 0.0346(15) 0.0292(16) 0.0254(11) -0.0004(9) 0.0061(9) -0.0023(11)
N2 0.0297(14) 0.0326(16) 0.0251(11) 0.0032(9) 0.0032(9) 0.0009(11)
O1 0.0314(12) 0.0290(13) 0.0305(10) 0.0025(8) 0.0006(8) -0.0019(9)
Cl1 0.0309(4) 0.0262(4) 0.0242(3) -0.0004(2) 0.0054(2) -0.0028(3)
Cr1 0.0284(3) 0.0292(3) 0.0236(2) 0.00272(17) 0.00312(17) -0.00048(19)

loop_
_atom_type_symbol
_atom_type_description
_atom_type_scat_dispersion_real
_atom_type_scat_dispersion_imag
_atom_type_scat_source
C C 0.0033 0.0016 'International Tables Vol C Tables 4.2.6.8 and 6.1.1.4'
H H 0.0000 0.0000 'International Tables Vol C Tables 4.2.6.8 and 6.1.1.4'
N N 0.0061 0.0033 'International Tables Vol C Tables 4.2.6.8 and 6.1.1.4'
O O 0.0106 0.0060 'International Tables Vol C Tables 4.2.6.8 and 6.1.1.4'
Cl Cl 0.1484 0.1585 'International Tables Vol C Tables 4.2.6.8 and 6.1.1.4'
Cr Cr 0.3209 0.6236 'International Tables Vol C Tables 4.2.6.8 and 6.1.1.4'

loop_
_geom_angle_atom_site_label_1
_geom_angle_atom_site_label_2
_geom_angle_atom_site_label_3
_geom_angle
_geom_angle_site_symmetry_1
_geom_angle_site_symmetry_3
N2 C1 N1 110.4(3) . .
N2 C1 C2 129.2(3) . .
N1 C1 C2 120.4(3) . .
C3 C2 C1 118.7(3) . .
C2 C3 C4 120.1(3) . .
C5 C4 C3 119.3(3) . .
N1 C5 C4 121.0(3) . .
N1 C5 C6 118.4(3) . .
C4 C5 C6 120.5(2) . .
C7 C6 C11 120.7(3) . .
C7 C6 C5 120.7(3) . .
C11 C6 C5 118.5(3) . .
C8 C7 C6 118.5(3) . .
C8 C7 C13 117.9(3) . .
C6 C7 C13 123.6(3) . .
C9 C8 C7 121.5(4) . .
C8 C9 C10 119.9(3) . .
C9 C10 C11 121.0(4) . .
C10 C11 C6 118.5(3) . .
C10 C11 C12 119.2(3) . .
C6 C11 C12 122.3(3) . .
C15 C14 C19 121.0(3) . .
C15 C14 N2 120.7(2) . .
C19 C14 N2 118.3(3) . .
C14 C15 C16 118.9(3) . .
C14 C15 C27 123.4(3) . .
C16 C15 C27 117.7(3) . .
C17 C16 C15 120.9(3) . .
C18 C17 C16 119.9(3) . .
C17 C18 C19 121.8(3) . .
C18 C19 C14 117.4(3) . .
C18 C19 C20 120.1(3) . .
C14 C19 C20 122.5(3) . .
C19 C20 C22 113.0(3) . .
C19 C20 C21 110.4(3) . .
C22 C20 C21 108.9(3) . .
O1 C23 C24 106.5(3) . .
C25 C24 C23 104.7(3) . .
C26 C25 C24 105.8(3) . .
O1 C26 C25 104.6(3) . .
C28 C27 C29 110.3(3) . .
C28 C27 C15 110.8(3) . .
C29 C27 C15 111.8(3) . .
C5 N1 C1 120.4(3) . .
C5 N1 Cr1 147.8(2) . .
C1 N1 Cr1 91.49(17) . .
C1 N2 C14 117.3(2) . .
C1 N2 Cr1 92.70(18) . .
C14 N2 Cr1 149.61(19) . .
C23 O1 C26 106.8(3) . .
C23 O1 Cr1 118.08(17) . .
C26 O1 Cr1 125.5(2) . .
Cr1 Cl1 Cr1 91.67(3) . 3_766
O1 Cr1 N2 154.94(9) . .
O1 Cr1 N1 91.96(9) . .
N2 Cr1 N1 64.99(9) . .
O1 Cr1 Cl1 89.84(6) . .
N2 Cr1 Cl1 106.91(6) . .
N1 Cr1 Cl1 155.11(8) . .
O1 Cr1 Cl1 93.21(6) . 3_766
N2 Cr1 Cl1 105.51(8) . 3_766
N1 Cr1 Cl1 116.32(8) . 3_766
Cl1 Cr1 Cl1 88.33(3) . 3_766

loop_
_geom_bond_atom_site_label_1
_geom_bond_atom_site_label_2
_geom_bond_distance
_geom_bond_site_symmetry_2
C1 N2 1.349(4) .
C1 N1 1.370(4) .
C1 C2 1.408(5) .
C2 C3 1.367(5) .
C3 C4 1.405(5) .
C4 C5 1.375(5) .
C5 N1 1.347(4) .
C5 C6 1.500(4) .
C6 C7 1.397(5) .
C6 C11 1.405(5) .
C7 C8 1.395(5) .
C7 C13 1.509(5) .
C8 C9 1.367(6) .
C9 C10 1.378(6) .
C10 C11 1.396(5) .
C11 C12 1.493(5) .
C14 C15 1.384(5) .
C14 C19 1.423(4) .
C14 N2 1.435(4) .
C15 C16 1.398(4) .
C15 C27 1.532(4) .
C16 C17 1.379(4) .
C17 C18 1.368(5) .
C18 C19 1.399(4) .
C19 C20 1.509(5) .
C20 C22 1.527(5) .
C20 C21 1.526(5) .
C23 O1 1.436(4) .
C23 C24 1.514(4) .
C24 C25 1.515(6) .
C25 C26 1.492(5) .
C26 O1 1.450(4) .
C27 C28 1.512(5) .
C27 C29 1.527(5) .
N1 Cr1 2.085(2) .
N2 Cr1 2.071(2) .
O1 Cr1 2.057(2) .
Cl1 Cr1 2.4376(8) .
Cl1 Cr1 2.6409(9) 3_766
Cr1 Cl1 2.6409(9) 3_766
